data_7029307
loop_
_publ_author_name
'Nie, Yong'
'Wang, Yafeng'
'Miao, Jinling'
'Bian, Deqian'
'Zhang, Zhenwei'
'Cui, Yu'
'Sun, Guoxin'

_publ_section_title
;
 Syntheses and structural characterization of o-carboranylamides with
 direct cage-amide bond.
;
_journal_issue 13
_journal_name_full 'Dalton transactions (Cambridge, England : 2003)'
_journal_page_first 5083
_journal_page_last 5094
_journal_paper_doi 10.1039/c3dt52785a
_journal_volume 43
_journal_year 2014
_chemical_formula_moiety 'C9 H17 B10 N O'
_chemical_formula_sum 'C9 H17 B10 N O'
_chemical_formula_weight 263.34
_chemical_name_systematic
;
 ? 
;
_space_group_crystal_system triclinic
_space_group_IT_number 2
_space_group_name_Hall '-P 1'
_space_group_name_H-M_alt 'P -1'
_symmetry_space_group_name_Hall '-P 1'
_symmetry_space_group_name_H-M 'P -1'
_atom_sites_solution_hydrogens geom
_atom_sites_solution_primary direct
_atom_sites_solution_secondary difmap
_audit_creation_date 2013-07-26
_audit_creation_method
;
  Olex2 1.2
  (compiled Apr 23 2013 17:54:37, GUI svn.r4466)
;
_cell_angle_alpha 104.922(6)
_cell_angle_beta 104.856(7)
_cell_angle_gamma 103.257(8)
_cell_formula_units_Z 2
_cell_length_a 7.1110(7)
_cell_length_b 9.6524(8)
_cell_length_c 12.4183(8)
_cell_measurement_reflns_used 1781
_cell_measurement_temperature 293(2)
_cell_measurement_theta_max 27.4710
_cell_measurement_theta_min 3.3620
_cell_volume 755.24(12)
_computing_cell_refinement
;
CrysAlisPro, Agilent Technologies,
Version 1.171.36.28 (release 01-02-2013 CrysAlis171 .NET)
(compiled Feb  1 2013,16:14:44)
;
_computing_data_collection
;
CrysAlisPro, Agilent Technologies,
Version 1.171.36.28 (release 01-02-2013 CrysAlis171 .NET)
(compiled Feb  1 2013,16:14:44)
;
_computing_data_reduction
;
CrysAlisPro, Agilent Technologies,
Version 1.171.36.28 (release 01-02-2013 CrysAlis171 .NET)
(compiled Feb  1 2013,16:14:44)
;
_computing_molecular_graphics
;
O. V. Dolomanov, L. J. Bourhis, R. J. Gildea, J. A. K. Howard and H. Puschmann,
OLEX2: a complete structure solution, refinement and analysis program.
J. Appl. Cryst. (2009). 42, 339-341.
;
_computing_publication_material
;
O. V. Dolomanov, L. J. Bourhis, R. J. Gildea, J. A. K. Howard and H. Puschmann,
OLEX2: a complete structure solution, refinement and analysis program.
J. Appl. Cryst. (2009). 42, 339-341.
;
_computing_structure_refinement
;
SHELXL, G.M. Sheldrick, Acta Cryst.
(2008). A64, 112-122
;
_computing_structure_solution
;
SHELXS, G.M. Sheldrick, Acta Cryst.
(2008). A64, 112-122
;
_diffrn_ambient_temperature 293.15
_diffrn_detector_area_resol_mean 16.0355
_diffrn_measured_fraction_theta_full 0.9987
_diffrn_measured_fraction_theta_max 0.8733
_diffrn_measurement_details
;
  1 omega  -21.00   34.00   1.0000   60.0000
omega____ theta____ kappa____ phi______ frames
    -       17.7426  -57.0000 -120.0000 55

  2 omega  -22.00   56.00   1.0000   60.0000
omega____ theta____ kappa____ phi______ frames
    -       17.7426  -99.0000    0.0000 78

  3 omega   -7.00   86.00   1.0000   60.0000
omega____ theta____ kappa____ phi______ frames
    -       17.7426   37.0000 -150.0000 93

  4 omega  -49.00   41.00   1.0000   60.0000
omega____ theta____ kappa____ phi______ frames
    -       17.7426  -37.0000   30.0000 90

  5 omega  -19.00   23.00   1.0000   60.0000
omega____ theta____ kappa____ phi______ frames
    -      -18.8363  -99.0000  150.0000 42

  6 omega  -26.00   91.00   1.0000   60.0000
omega____ theta____ kappa____ phi______ frames
    -       17.7426   19.0000   60.0000 117

  7 omega   32.00   57.00   1.0000   60.0000
omega____ theta____ kappa____ phi______ frames
    -       17.7426 -178.0000  -90.0000 25

  8 omega  -25.00   23.00   1.0000   60.0000
omega____ theta____ kappa____ phi______ frames
    -      -18.8363  -99.0000   30.0000 48
;
_diffrn_measurement_device_type 'Xcalibur, Eos, Gemini'
_diffrn_measurement_method '\w scans'
_diffrn_orient_matrix_UB_11 0.0136489000
_diffrn_orient_matrix_UB_12 0.0778010000
_diffrn_orient_matrix_UB_13 0.0092039000
_diffrn_orient_matrix_UB_21 -0.0999090000
_diffrn_orient_matrix_UB_22 -0.0102973000
_diffrn_orient_matrix_UB_23 0.0036482000
_diffrn_orient_matrix_UB_31 0.0408008000
_diffrn_orient_matrix_UB_32 0.0163415000
_diffrn_orient_matrix_UB_33 0.0619586000
_diffrn_radiation_monochromator graphite
_diffrn_radiation_type 'Mo K\a'
_diffrn_radiation_wavelength 0.7107
_diffrn_reflns_av_R_equivalents 0.0401
_diffrn_reflns_av_unetI/netI 0.0479
_diffrn_reflns_limit_h_max 8
_diffrn_reflns_limit_h_min -8
_diffrn_reflns_limit_k_max 12
_diffrn_reflns_limit_k_min -12
_diffrn_reflns_limit_l_max 15
_diffrn_reflns_limit_l_min -15
_diffrn_reflns_number 7825
_diffrn_reflns_theta_full 26.37
_diffrn_reflns_theta_max 26.37
_diffrn_reflns_theta_min 3.12
_diffrn_source 'Enhance (Mo) X-ray Source'
_exptl_absorpt_coefficient_mu 0.062
_exptl_absorpt_correction_T_max 1.00000
_exptl_absorpt_correction_T_min 0.95965
_exptl_absorpt_correction_type multi-scan
_exptl_absorpt_process_details
;
CrysAlisPro, Agilent Technologies,
Version 1.171.36.28 (release 01-02-2013 CrysAlis171 .NET)
(compiled Feb  1 2013,16:14:44)
Empirical absorption correction using spherical harmonics,
 implemented in SCALE3 ABSPACK scaling algorithm.
;
_exptl_crystal_colour colorless
_exptl_crystal_density_diffrn 1.158
_exptl_crystal_density_method 'not measured'
_exptl_crystal_F_000 272
_exptl_crystal_size_max 0.43
_exptl_crystal_size_mid 0.22
_exptl_crystal_size_min 0.18
_refine_diff_density_max 0.224
_refine_diff_density_min -0.193
_refine_diff_density_rms 0.038
_refine_ls_extinction_method none
_refine_ls_goodness_of_fit_ref 1.031
_refine_ls_hydrogen_treatment mixed
_refine_ls_matrix_type full
_refine_ls_number_parameters 190
_refine_ls_number_reflns 3071
_refine_ls_number_restraints 0
_refine_ls_restrained_S_all 1.031
_refine_ls_R_factor_all 0.0935
_refine_ls_R_factor_gt 0.0590
_refine_ls_shift/su_max 0.000
_refine_ls_shift/su_mean 0.000
_refine_ls_structure_factor_coef Fsqd
_refine_ls_weighting_details 'calc w=1/[\s^2^(Fo^2^)+(0.0907P)^2^+0.0480P] where P=(Fo^2^+2Fc^2^)/3'
_refine_ls_weighting_scheme calc
_refine_ls_wR_factor_gt 0.1537
_refine_ls_wR_factor_ref 0.1761
_reflns_number_gt 2017
_reflns_number_total 3071
_reflns_threshold_expression >2sigma(I)
_cod_data_source_file c3dt52785a.txt
_cod_data_source_block 130725_ny_wyf_62b
_cod_original_cell_volume 755.24(11)
_cod_database_code 7029307
_chemical_oxdiff_formula 'C H B N O'
_reflns_odcompleteness_completeness 99.87
_reflns_odcompleteness_iscentric 1
_reflns_odcompleteness_theta 26.32
_olex2_refinement_description
;
1. Fixed Uiso
 At 1.2 times of:
  All B(H) groups, All C(H) groups, All N(H) groups
2.a Aromatic/amide H refined with riding coordinates:
 N1(H1), C9(H9), C5(H5), C6(H6), C7(H7A), C8(H8A)
2.b Boron cage BH refined with riding coordinates:
 C1(H1A), B12(H12), B7(H7), B11(H11), B9(H9A), B4(H4), B3(H3), B10(H10),
 B6(H6A), B8(H8), B5(H5A)
;

loop_
_space_group_symop_id
_space_group_symop_operation_xyz
1 'x, y, z'
2 '-x, -y, -z'

loop_
_atom_site_label
_atom_site_type_symbol
_atom_site_fract_x
_atom_site_fract_y
_atom_site_fract_z
_atom_site_U_iso_or_equiv
_atom_site_adp_type
_atom_site_occupancy
_atom_site_symmetry_multiplicity
_atom_site_calc_flag
_atom_site_refinement_flags
N1 N 0.1348(2) 0.32808(17) 0.24893(13) 0.0409(4) Uani 1 1 d .
H1 H 0.1196 0.3480 0.3172 0.049 Uiso 1 1 calc R
C2 C -0.0223(3) 0.5228(2) 0.23926(14) 0.0344(4) Uani 1 1 d .
C3 C 0.0572(3) 0.4006(2) 0.17979(16) 0.0420(5) Uani 1 1 d .
C4 C 0.2402(3) 0.2213(2) 0.22290(17) 0.0392(5) Uani 1 1 d .
C9 C 0.3678(3) 0.2009(2) 0.31713(18) 0.0528(6) Uani 1 1 d .
H9 H 0.3811 0.2548 0.3939 0.063 Uiso 1 1 calc R
C1 C -0.1296(3) 0.6031(2) 0.15206(16) 0.0474(6) Uani 1 1 d .
H1A H -0.1428 0.5674 0.0581 0.057 Uiso 1 1 calc R
C5 C 0.2185(3) 0.1414(2) 0.10887(18) 0.0498(6) Uani 1 1 d .
H5 H 0.1329 0.1551 0.0447 0.060 Uiso 1 1 calc R
B12 B -0.0871(4) 0.7040(3) 0.4262(2) 0.0520(7) Uani 1 1 d .
H12 H -0.0725 0.7396 0.5203 0.062 Uiso 1 1 calc R
B7 B 0.1051(4) 0.6490(3) 0.37806(18) 0.0451(6) Uani 1 1 d .
H7 H 0.2453 0.6458 0.4393 0.054 Uiso 1 1 calc R
B11 B -0.1337(4) 0.5136(3) 0.3437(2) 0.0471(6) Uani 1 1 d .
H11 H -0.1475 0.4232 0.3829 0.057 Uiso 1 1 calc R
B9 B -0.2065(4) 0.7887(3) 0.3298(2) 0.0558(7) Uani 1 1 d .
H9A H -0.2710 0.8787 0.3602 0.067 Uiso 1 1 calc R
B4 B -0.0829(5) 0.7890(3) 0.2240(2) 0.0564(7) Uani 1 1 d .
H4 H -0.0658 0.8785 0.1841 0.068 Uiso 1 1 calc R
B3 B 0.1100(4) 0.7029(3) 0.2526(2) 0.0486(6) Uani 1 1 d .
H3 H 0.2509 0.7338 0.2307 0.058 Uiso 1 1 calc R
B10 B -0.3271(4) 0.5994(3) 0.3142(2) 0.0585(7) Uani 1 1 d .
H10 H -0.4686 0.5659 0.3349 0.070 Uiso 1 1 calc R
C6 C 0.3272(4) 0.0400(2) 0.0917(2) 0.0613(7) Uani 1 1 d .
H6 H 0.3117 -0.0160 0.0150 0.074 Uiso 1 1 calc R
B6 B -0.2849(4) 0.4805(3) 0.1960(2) 0.0518(6) Uani 1 1 d .
H6A H -0.3965 0.3698 0.1382 0.062 Uiso 1 1 calc R
B8 B 0.0639(4) 0.8207(3) 0.3709(2) 0.0549(7) Uani 1 1 d .
H8 H 0.1764 0.9312 0.4282 0.066 Uiso 1 1 calc R
B5 B -0.3240(4) 0.6531(3) 0.1882(2) 0.0594(8) Uani 1 1 d .
H5A H -0.4629 0.6543 0.1246 0.071 Uiso 1 1 calc R
C7 C 0.4565(4) 0.0207(3) 0.1848(2) 0.0656(7) Uani 1 1 d .
H7A H 0.5305 -0.0461 0.1716 0.079 Uiso 1 1 calc R
C8 C 0.4764(4) 0.1007(3) 0.2983(2) 0.0641(7) Uani 1 1 d .
H8A H 0.5628 0.0873 0.3623 0.077 Uiso 1 1 calc R
O1 O 0.0476(3) 0.3771(2) 0.07815(13) 0.0860(7) Uani 1 1 d .

loop_
_atom_site_aniso_label
_atom_site_aniso_U_11
_atom_site_aniso_U_22
_atom_site_aniso_U_33
_atom_site_aniso_U_23
_atom_site_aniso_U_13
_atom_site_aniso_U_12
N1 0.0525(10) 0.0470(10) 0.0379(8) 0.0200(7) 0.0219(7) 0.0288(8)
C2 0.0405(10) 0.0391(10) 0.0317(9) 0.0161(8) 0.0157(8) 0.0189(8)
C3 0.0556(13) 0.0438(11) 0.0386(10) 0.0189(8) 0.0222(9) 0.0248(10)
C4 0.0414(11) 0.0348(10) 0.0496(11) 0.0174(8) 0.0202(9) 0.0180(8)
C9 0.0622(14) 0.0525(13) 0.0529(12) 0.0209(10) 0.0198(11) 0.0310(11)
C1 0.0690(14) 0.0521(12) 0.0372(10) 0.0222(9) 0.0207(10) 0.0369(11)
C5 0.0573(14) 0.0470(12) 0.0481(12) 0.0132(9) 0.0184(10) 0.0241(11)
B12 0.0690(17) 0.0672(17) 0.0410(12) 0.0227(12) 0.0293(12) 0.0427(14)
B7 0.0499(14) 0.0514(14) 0.0333(11) 0.0088(10) 0.0115(10) 0.0239(12)
B11 0.0602(15) 0.0554(15) 0.0513(13) 0.0317(11) 0.0348(12) 0.0315(12)
B9 0.0764(19) 0.0604(16) 0.0497(14) 0.0208(12) 0.0269(13) 0.0475(15)
B4 0.089(2) 0.0467(14) 0.0558(14) 0.0278(12) 0.0356(14) 0.0384(14)
B3 0.0560(15) 0.0419(13) 0.0589(14) 0.0224(11) 0.0302(12) 0.0170(11)
B10 0.0483(15) 0.0726(18) 0.0731(17) 0.0308(14) 0.0325(13) 0.0324(14)
C6 0.0746(16) 0.0522(14) 0.0660(14) 0.0131(11) 0.0332(13) 0.0332(12)
B6 0.0377(13) 0.0521(15) 0.0583(14) 0.0136(12) 0.0083(11) 0.0152(11)
B8 0.0671(17) 0.0428(14) 0.0538(14) 0.0095(11) 0.0235(13) 0.0195(13)
B5 0.0622(17) 0.0741(18) 0.0500(14) 0.0204(13) 0.0110(13) 0.0454(15)
C7 0.0663(16) 0.0525(14) 0.0963(19) 0.0285(13) 0.0365(14) 0.0380(12)
C8 0.0678(16) 0.0635(15) 0.0737(16) 0.0311(13) 0.0193(13) 0.0398(13)
O1 0.1708(19) 0.0948(14) 0.0509(9) 0.0436(9) 0.0629(11) 0.0986(14)

loop_
_atom_type_symbol
_atom_type_description
_atom_type_scat_dispersion_real
_atom_type_scat_dispersion_imag
_atom_type_scat_source
C C 0.0033 0.0016 'International Tables Vol C Tables 4.2.6.8 and 6.1.1.4'
H H 0.0000 0.0000 'International Tables Vol C Tables 4.2.6.8 and 6.1.1.4'
B B 0.0013 0.0007 'International Tables Vol C Tables 4.2.6.8 and 6.1.1.4'
N N 0.0061 0.0033 'International Tables Vol C Tables 4.2.6.8 and 6.1.1.4'
O O 0.0106 0.0060 'International Tables Vol C Tables 4.2.6.8 and 6.1.1.4'

loop_
_geom_angle_atom_site_label_1
_geom_angle_atom_site_label_2
_geom_angle_atom_site_label_3
_geom_angle
C3 N1 H1 116.2
C3 N1 C4 127.55(16)
C4 N1 H1 116.2
C3 C2 C1 114.36(14)
C3 C2 B7 123.58(15)
C3 C2 B11 124.52(16)
C3 C2 B3 114.23(16)
C3 C2 B6 115.86(16)
C1 C2 B7 110.74(14)
C1 C2 B11 111.16(15)
C1 C2 B3 61.48(13)
C1 C2 B6 61.80(13)
B7 C2 B3 62.40(13)
B7 C2 B6 114.41(15)
B11 C2 B7 62.48(13)
B11 C2 B3 114.45(15)
B11 C2 B6 62.62(14)
B3 C2 B6 115.10(16)
N1 C3 C2 114.75(16)
O1 C3 N1 125.37(18)
O1 C3 C2 119.89(16)
C9 C4 N1 117.28(17)
C9 C4 C5 120.30(18)
C5 C4 N1 122.42(17)
C4 C9 H9 119.8
C4 C9 C8 120.3(2)
C8 C9 H9 119.8
C2 C1 H1A 120.5
C2 C1 B4 111.61(15)
C2 C1 B3 62.02(12)
C2 C1 B6 61.92(12)
C2 C1 B5 111.86(16)
B4 C1 H1A 118.4
B4 C1 B3 62.51(14)
B4 C1 B6 114.96(17)
B3 C1 H1A 117.0
B3 C1 B6 115.65(15)
B6 C1 H1A 117.1
B5 C1 H1A 118.1
B5 C1 B4 63.03(16)
B5 C1 B3 115.24(16)
B5 C1 B6 62.63(15)
C4 C5 H5 120.7
C4 C5 C6 118.57(19)
C6 C5 H5 120.7
B7 B12 H12 121.6
B7 B12 B11 59.91(13)
B7 B12 B9 108.51(17)
B7 B12 B10 108.24(17)
B7 B12 B8 60.23(14)
B11 B12 H12 121.8
B11 B12 B9 108.05(16)
B11 B12 B10 60.06(15)
B11 B12 B8 108.51(16)
B9 B12 H12 121.5
B9 B12 B10 59.98(15)
B10 B12 H12 121.4
B8 B12 H12 120.9
B8 B12 B9 60.80(15)
B8 B12 B10 109.01(18)
C2 B7 B12 104.58(16)
C2 B7 H7 124.6
C2 B7 B11 58.65(12)
C2 B7 B3 59.36(12)
C2 B7 B8 105.04(15)
B12 B7 H7 122.5
B12 B7 B11 60.19(14)
B12 B7 B3 107.98(16)
B12 B7 B8 60.03(14)
B11 B7 H7 121.0
B11 B7 B3 108.79(16)
B11 B7 B8 108.57(17)
B3 B7 H7 121.1
B8 B7 H7 122.2
B8 B7 B3 59.83(14)
C2 B11 B12 104.53(17)
C2 B11 B7 58.87(12)
C2 B11 H11 124.6
C2 B11 B10 104.70(16)
C2 B11 B6 59.44(12)
B12 B11 H11 122.6
B12 B11 B10 60.13(15)
B12 B11 B6 107.72(16)
B7 B11 B12 59.90(14)
B7 B11 H11 121.0
B7 B11 B10 108.29(18)
B7 B11 B6 108.84(17)
B10 B11 H11 122.5
B10 B11 B6 59.33(14)
B6 B11 H11 121.3
B12 B9 H9A 122.1
B12 B9 B10 60.12(15)
B12 B9 B8 59.55(15)
B4 B9 B12 107.35(17)
B4 B9 H9A 121.7
B4 B9 B10 108.76(17)
B4 B9 B8 59.52(15)
B10 B9 H9A 121.2
B10 B9 B8 108.13(17)
B8 B9 H9A 122.0
B5 B9 B12 108.35(17)
B5 B9 H9A 121.1
B5 B9 B4 60.63(15)
B5 B9 B10 60.56(16)
B5 B9 B8 108.32(17)
C1 B4 B9 104.01(18)
C1 B4 H4 125.2
C1 B4 B3 59.14(13)
C1 B4 B8 104.84(16)
C1 B4 B5 58.32(14)
B9 B4 H4 122.3
B9 B4 B3 108.85(17)
B9 B4 B8 61.08(14)
B9 B4 B5 59.48(16)
B3 B4 H4 120.9
B3 B4 B5 108.54(18)
B8 B4 H4 121.8
B8 B4 B3 60.05(14)
B8 B4 B5 108.64(19)
B5 B4 H4 121.5
C2 B3 B7 58.24(12)
C2 B3 B4 103.91(17)
C2 B3 H3 125.0
C2 B3 B8 104.33(17)
C1 B3 C2 56.50(11)
C1 B3 B7 103.50(17)
C1 B3 B4 58.36(13)
C1 B3 H3 125.3
C1 B3 B8 104.01(18)
B7 B3 H3 122.6
B4 B3 B7 107.30(18)
B4 B3 H3 122.5
B8 B3 B7 60.03(13)
B8 B3 B4 59.75(14)
B8 B3 H3 123.1
B12 B10 H10 122.0
B12 B10 B5 107.1(2)
B11 B10 B12 59.81(14)
B11 B10 H10 121.6
B11 B10 B5 107.90(18)
B9 B10 B12 59.90(15)
B9 B10 B11 107.80(19)
B9 B10 H10 122.0
B9 B10 B5 59.21(15)
B6 B10 B12 108.41(17)
B6 B10 B11 60.52(14)
B6 B10 B9 108.17(19)
B6 B10 H10 121.1
B6 B10 B5 60.31(14)
B5 B10 H10 122.3
C5 C6 H6 119.3
C7 C6 C5 121.4(2)
C7 C6 H6 119.3
C2 B6 B11 57.94(12)
C2 B6 B10 104.19(17)
C2 B6 H6A 125.3
C2 B6 B5 103.53(18)
C1 B6 C2 56.28(12)
C1 B6 B11 103.08(16)
C1 B6 B10 103.94(18)
C1 B6 H6A 125.7
C1 B6 B5 57.86(14)
B11 B6 H6A 122.6
B10 B6 B11 60.15(14)
B10 B6 H6A 122.8
B10 B6 B5 60.39(15)
B5 B6 B11 107.67(17)
B5 B6 H6A 122.4
B12 B8 B7 59.74(14)
B12 B8 B9 59.65(15)
B12 B8 B3 107.99(17)
B12 B8 H8 122.0
B7 B8 B9 107.21(19)
B7 B8 H8 122.0
B9 B8 H8 122.3
B4 B8 B12 107.33(19)
B4 B8 B7 107.74(16)
B4 B8 B9 59.40(15)
B4 B8 B3 60.20(13)
B4 B8 H8 122.0
B3 B8 B7 60.14(13)
B3 B8 B9 107.64(18)
B3 B8 H8 121.5
C1 B5 B9 104.60(18)
C1 B5 B4 58.66(14)
C1 B5 B10 104.36(16)
C1 B5 B6 59.51(13)
C1 B5 H5A 124.7
B9 B5 B4 59.90(15)
B9 B5 B10 60.23(15)
B9 B5 B6 108.17(17)
B9 B5 H5A 122.3
B4 B5 B10 107.91(18)
B4 B5 B6 108.79(17)
B4 B5 H5A 121.3
B10 B5 H5A 122.8
B6 B5 B10 59.30(15)
B6 B5 H5A 121.1
C6 C7 H7A 120.3
C6 C7 C8 119.5(2)
C8 C7 H7A 120.3
C9 C8 H8A 120.1
C7 C8 C9 119.9(2)
C7 C8 H8A 120.1

loop_
_geom_bond_atom_site_label_1
_geom_bond_atom_site_label_2
_geom_bond_distance
N1 H1 0.8600
N1 C3 1.332(2)
N1 C4 1.426(2)
C2 C3 1.525(3)
C2 C1 1.624(2)
C2 B7 1.699(3)
C2 B11 1.695(3)
C2 B3 1.719(3)
C2 B6 1.722(3)
C3 O1 1.204(2)
C4 C9 1.374(3)
C4 C5 1.377(3)
C9 H9 0.9300
C9 C8 1.380(3)
C1 H1A 1.1000
C1 B4 1.697(3)
C1 B3 1.711(3)
C1 B6 1.720(3)
C1 B5 1.691(3)
C5 H5 0.9300
C5 C6 1.388(3)
B12 H12 1.1000
B12 B7 1.760(3)
B12 B11 1.765(3)
B12 B9 1.767(3)
B12 B10 1.771(4)
B12 B8 1.765(4)
B7 H7 1.1000
B7 B11 1.760(4)
B7 B3 1.771(3)
B7 B8 1.769(3)
B11 H11 1.1000
B11 B10 1.770(3)
B11 B6 1.776(3)
B9 H9A 1.1000
B9 B4 1.758(4)
B9 B10 1.768(4)
B9 B8 1.787(4)
B9 B5 1.750(3)
B4 H4 1.1000
B4 B3 1.768(4)
B4 B8 1.760(4)
B4 B5 1.771(4)
B3 H3 1.1000
B3 B8 1.765(3)
B10 H10 1.1000
B10 B6 1.755(4)
B10 B5 1.774(4)
C6 H6 0.9300
C6 C7 1.364(3)
B6 H6A 1.1000
B6 B5 1.773(4)
B8 H8 1.1000
B5 H5A 1.1000
C7 H7A 0.9300
C7 C8 1.376(3)
C8 H8A 0.9300

loop_
_geom_torsion_atom_site_label_1
_geom_torsion_atom_site_label_2
_geom_torsion_atom_site_label_3
_geom_torsion_atom_site_label_4
_geom_torsion
N1 C4 C9 C8 -179.2(2)
N1 C4 C5 C6 179.9(2)
C2 C1 B4 B9 -64.6(2)
C2 C1 B4 B3 39.19(17)
C2 C1 B4 B8 -1.3(2)
C2 C1 B4 B5 -104.35(18)
C2 C1 B3 B7 -36.10(13)
C2 C1 B3 B4 -138.29(17)
C2 C1 B3 B8 -98.09(17)
C2 C1 B6 B11 35.89(13)
C2 C1 B6 B10 97.93(16)
C2 C1 B6 B5 138.71(16)
C2 C1 B5 B9 63.9(2)
C2 C1 B5 B4 103.95(18)
C2 C1 B5 B10 1.5(2)
C2 C1 B5 B6 -38.85(16)
C2 B7 B11 B12 -133.54(16)
C2 B7 B11 B10 -96.46(17)
C2 B7 B11 B6 -33.52(14)
C2 B7 B3 C1 35.30(13)
C2 B7 B3 B4 95.94(18)
C2 B7 B3 B8 133.87(18)
C2 B7 B8 B12 98.39(17)
C2 B7 B8 B9 60.9(2)
C2 B7 B8 B4 -1.7(2)
C2 B7 B8 B3 -39.96(15)
C2 B11 B10 B12 -98.54(18)
C2 B11 B10 B9 -61.3(2)
C2 B11 B10 B6 39.94(16)
C2 B11 B10 B5 1.2(2)
C2 B11 B6 C1 -35.12(13)
C2 B11 B6 B10 -133.85(19)
C2 B11 B6 B5 -95.17(19)
C2 B3 B8 B12 2.1(2)
C2 B3 B8 B7 39.25(15)
C2 B3 B8 B9 -60.9(2)
C2 B3 B8 B4 -97.95(18)
C2 B6 B5 C1 34.37(14)
C2 B6 B5 B9 -62.2(2)
C2 B6 B5 B4 1.3(2)
C2 B6 B5 B10 -98.82(18)
C3 N1 C4 C9 157.5(2)
C3 N1 C4 C5 -22.1(3)
C3 C2 C1 B4 -144.87(18)
C3 C2 C1 B3 -105.47(18)
C3 C2 C1 B6 107.49(18)
C3 C2 C1 B5 146.64(18)
C3 C2 B7 B12 -155.44(18)
C3 C2 B7 B11 -114.9(2)
C3 C2 B7 B3 102.1(2)
C3 C2 B7 B8 142.25(19)
C3 C2 B11 B12 153.87(17)
C3 C2 B11 B7 113.49(19)
C3 C2 B11 B10 -143.77(18)
C3 C2 B11 B6 -103.9(2)
C3 C2 B3 C1 105.68(16)
C3 C2 B3 B7 -116.68(17)
C3 C2 B3 B4 141.38(16)
C3 C2 B3 B8 -156.82(16)
C3 C2 B6 C1 -105.08(17)
C3 C2 B6 B11 117.27(18)
C3 C2 B6 B10 157.45(16)
C3 C2 B6 B5 -140.16(17)
C4 N1 C3 C2 -172.48(17)
C4 N1 C3 O1 7.1(4)
C4 C9 C8 C7 -0.1(4)
C4 C5 C6 C7 -1.2(4)
C9 C4 C5 C6 0.3(3)
C1 C2 C3 N1 -176.31(17)
C1 C2 C3 O1 4.1(3)
C1 C2 B7 B12 63.2(2)
C1 C2 B7 B11 103.77(17)
C1 C2 B7 B3 -39.28(16)
C1 C2 B7 B8 0.9(2)
C1 C2 B11 B12 -62.71(19)
C1 C2 B11 B7 -103.09(16)
C1 C2 B11 B10 -0.3(2)
C1 C2 B11 B6 39.54(16)
C1 C2 B3 B7 137.64(16)
C1 C2 B3 B4 35.70(14)
C1 C2 B3 B8 97.51(17)
C1 C2 B6 B11 -137.65(16)
C1 C2 B6 B10 -97.47(18)
C1 C2 B6 B5 -35.08(14)
C1 B4 B3 C2 -34.86(14)
C1 B4 B3 B7 -95.47(18)
C1 B4 B3 B8 -133.53(18)
C1 B4 B8 B12 -61.1(2)
C1 B4 B8 B7 1.9(2)
C1 B4 B8 B9 -98.0(2)
C1 B4 B8 B3 40.08(16)
C1 B4 B5 B9 133.97(16)
C1 B4 B5 B10 96.21(18)
C1 B4 B5 B6 33.39(15)
C1 B3 B8 B12 60.6(2)
C1 B3 B8 B7 97.69(17)
C1 B3 B8 B9 -2.4(2)
C1 B3 B8 B4 -39.51(16)
C1 B6 B5 B9 -96.6(2)
C1 B6 B5 B4 -33.06(15)
C1 B6 B5 B10 -133.18(18)
C5 C4 C9 C8 0.4(3)
C5 C6 C7 C8 1.5(4)
B12 B7 B11 C2 133.54(16)
B12 B7 B11 B10 37.07(16)
B12 B7 B11 B6 100.02(17)
B12 B7 B3 C2 -96.62(18)
B12 B7 B3 C1 -61.3(2)
B12 B7 B3 B4 -0.7(2)
B12 B7 B3 B8 37.24(18)
B12 B7 B8 B9 -37.52(16)
B12 B7 B8 B4 -100.1(2)
B12 B7 B8 B3 -138.36(19)
B12 B11 B10 B9 37.24(16)
B12 B11 B10 B6 138.47(19)
B12 B11 B10 B5 99.8(2)
B12 B11 B6 C2 96.73(18)
B12 B11 B6 C1 61.6(2)
B12 B11 B6 B10 -37.13(18)
B12 B11 B6 B5 1.6(2)
B12 B9 B4 C1 62.5(2)
B12 B9 B4 B3 0.8(3)
B12 B9 B4 B8 -36.88(17)
B12 B9 B4 B5 101.7(2)
B12 B9 B10 B11 -37.20(16)
B12 B9 B10 B6 -101.18(18)
B12 B9 B10 B5 -137.83(18)
B12 B9 B8 B7 37.56(16)
B12 B9 B8 B4 138.36(18)
B12 B9 B8 B3 100.92(19)
B12 B9 B5 C1 -60.6(2)
B12 B9 B5 B4 -100.0(2)
B12 B9 B5 B10 37.83(18)
B12 B9 B5 B6 1.6(3)
B12 B10 B6 C2 -1.9(2)
B12 B10 B6 C1 -60.1(2)
B12 B10 B6 B11 37.15(17)
B12 B10 B6 B5 -99.6(2)
B12 B10 B5 C1 61.4(2)
B12 B10 B5 B9 -37.43(17)
B12 B10 B5 B4 0.2(2)
B12 B10 B5 B6 101.82(19)
B7 C2 C3 N1 43.6(3)
B7 C2 C3 O1 -136.0(2)
B7 C2 C1 B4 0.3(2)
B7 C2 C1 B3 39.68(16)
B7 C2 C1 B6 -107.37(17)
B7 C2 C1 B5 -68.2(2)
B7 C2 B11 B12 40.38(15)
B7 C2 B11 B10 102.75(18)
B7 C2 B11 B6 142.63(16)
B7 C2 B3 C1 -137.64(16)
B7 C2 B3 B4 -101.94(18)
B7 C2 B3 B8 -40.13(15)
B7 C2 B6 C1 101.41(17)
B7 C2 B6 B11 -36.24(16)
B7 C2 B6 B10 3.9(2)
B7 C2 B6 B5 66.3(2)
B7 B12 B11 C2 -39.87(14)
B7 B12 B11 B10 -138.70(18)
B7 B12 B11 B6 -101.93(18)
B7 B12 B9 B4 -1.2(2)
B7 B12 B9 B10 100.83(19)
B7 B12 B9 B8 -38.10(17)
B7 B12 B9 B5 62.8(3)
B7 B12 B10 B11 36.97(17)
B7 B12 B10 B9 -101.28(19)
B7 B12 B10 B6 -0.5(2)
B7 B12 B10 B5 -64.2(2)
B7 B12 B8 B9 137.61(17)
B7 B12 B8 B4 100.80(17)
B7 B12 B8 B3 37.30(16)
B7 B11 B10 B12 -36.97(16)
B7 B11 B10 B9 0.3(2)
B7 B11 B10 B6 101.50(18)
B7 B11 B10 B5 62.8(2)
B7 B11 B6 C2 33.30(14)
B7 B11 B6 C1 -1.8(2)
B7 B11 B6 B10 -100.56(19)
B7 B11 B6 B5 -61.9(2)
B7 B3 B8 B12 -37.12(17)
B7 B3 B8 B9 -100.1(2)
B7 B3 B8 B4 -137.2(2)
B11 C2 C3 N1 -33.9(3)
B11 C2 C3 O1 146.5(2)
B11 C2 C1 B4 67.7(2)
B11 C2 C1 B3 107.14(17)
B11 C2 C1 B6 -39.90(16)
B11 C2 C1 B5 -0.7(2)
B11 C2 B7 B12 -40.54(15)
B11 C2 B7 B3 -143.05(17)
B11 C2 B7 B8 -102.85(18)
B11 C2 B3 C1 -101.79(17)
B11 C2 B3 B7 35.85(16)
B11 C2 B3 B4 -66.1(2)
B11 C2 B3 B8 -4.3(2)
B11 C2 B6 C1 137.65(16)
B11 C2 B6 B10 40.18(16)
B11 C2 B6 B5 102.57(18)
B11 B12 B7 C2 39.77(14)
B11 B12 B7 B3 101.79(18)
B11 B12 B7 B8 138.94(17)
B11 B12 B9 B4 -64.7(2)
B11 B12 B9 B10 37.37(18)
B11 B12 B9 B8 -101.56(18)
B11 B12 B9 B5 -0.7(3)
B11 B12 B10 B9 -138.24(18)
B11 B12 B10 B6 -37.46(17)
B11 B12 B10 B5 -101.12(19)
B11 B12 B8 B7 -36.82(16)
B11 B12 B8 B9 100.79(18)
B11 B12 B8 B4 64.0(2)
B11 B12 B8 B3 0.5(2)
B11 B7 B3 C2 -32.84(14)
B11 B7 B3 C1 2.5(2)
B11 B7 B3 B4 63.1(2)
B11 B7 B3 B8 101.03(18)
B11 B7 B8 B12 36.95(15)
B11 B7 B8 B9 -0.6(2)
B11 B7 B8 B4 -63.2(2)
B11 B7 B8 B3 -101.40(18)
B11 B10 B6 C2 -39.08(16)
B11 B10 B6 C1 -97.26(17)
B11 B10 B6 B5 -136.8(2)
B11 B10 B5 C1 -1.6(3)
B11 B10 B5 B9 -100.5(2)
B11 B10 B5 B4 -62.8(2)
B11 B10 B5 B6 38.79(18)
B11 B6 B5 C1 94.61(17)
B11 B6 B5 B9 -2.0(3)
B11 B6 B5 B4 61.6(2)
B11 B6 B5 B10 -38.57(18)
B9 B12 B7 C2 -60.8(2)
B9 B12 B7 B11 -100.59(19)
B9 B12 B7 B3 1.2(2)
B9 B12 B7 B8 38.35(18)
B9 B12 B11 C2 61.5(2)
B9 B12 B11 B7 101.36(19)
B9 B12 B11 B10 -37.34(18)
B9 B12 B11 B6 -0.6(2)
B9 B12 B10 B11 138.24(18)
B9 B12 B10 B6 100.8(2)
B9 B12 B10 B5 37.12(16)
B9 B12 B8 B7 -137.61(17)
B9 B12 B8 B4 -36.81(16)
B9 B12 B8 B3 -100.32(19)
B9 B4 B3 C2 60.5(2)
B9 B4 B3 C1 95.4(2)
B9 B4 B3 B7 -0.1(2)
B9 B4 B3 B8 -38.13(18)
B9 B4 B8 B12 36.92(16)
B9 B4 B8 B7 99.9(2)
B9 B4 B8 B3 138.11(19)
B9 B4 B5 C1 -133.97(16)
B9 B4 B5 B10 -37.75(16)
B9 B4 B5 B6 -100.57(18)
B9 B10 B6 C2 61.5(2)
B9 B10 B6 C1 3.3(2)
B9 B10 B6 B11 100.6(2)
B9 B10 B6 B5 -36.17(17)
B9 B10 B5 C1 98.8(2)
B9 B10 B5 B4 37.61(17)
B9 B10 B5 B6 139.25(19)
B4 C1 B3 C2 138.29(17)
B4 C1 B3 B7 102.19(18)
B4 C1 B3 B8 40.21(16)
B4 C1 B6 C2 -102.24(18)
B4 C1 B6 B11 -66.4(2)
B4 C1 B6 B10 -4.3(2)
B4 C1 B6 B5 36.47(17)
B4 C1 B5 B9 -40.05(16)
B4 C1 B5 B10 -102.5(2)
B4 C1 B5 B6 -142.80(16)
B4 B9 B10 B12 99.68(19)
B4 B9 B10 B11 62.5(2)
B4 B9 B10 B6 -1.5(2)
B4 B9 B10 B5 -38.15(17)
B4 B9 B8 B12 -138.36(18)
B4 B9 B8 B7 -100.80(17)
B4 B9 B8 B3 -37.44(17)
B4 B9 B5 C1 39.44(16)
B4 B9 B5 B10 137.84(18)
B4 B9 B5 B6 101.6(2)
B4 B3 B8 B12 100.1(2)
B4 B3 B8 B7 137.2(2)
B4 B3 B8 B9 37.09(17)
B3 C2 C3 N1 115.46(19)
B3 C2 C3 O1 -64.1(3)
B3 C2 C1 B4 -39.40(17)
B3 C2 C1 B6 -147.04(16)
B3 C2 C1 B5 -107.89(19)
B3 C2 B7 B12 102.51(18)
B3 C2 B7 B11 143.05(17)
B3 C2 B7 B8 40.19(16)
B3 C2 B11 B12 4.6(2)
B3 C2 B11 B7 -35.82(16)
B3 C2 B11 B10 66.9(2)
B3 C2 B11 B6 106.81(18)
B3 C2 B6 C1 31.86(15)
B3 C2 B6 B11 -105.79(17)
B3 C2 B6 B10 -65.6(2)
B3 C2 B6 B5 -3.2(2)
B3 C1 B4 B9 -103.82(18)
B3 C1 B4 B8 -40.54(17)
B3 C1 B4 B5 -143.54(17)
B3 C1 B6 C2 -32.20(15)
B3 C1 B6 B11 3.7(2)
B3 C1 B6 B10 65.7(2)
B3 C1 B6 B5 106.51(18)
B3 C1 B5 B9 -4.4(2)
B3 C1 B5 B4 35.65(17)
B3 C1 B5 B10 -66.8(2)
B3 C1 B5 B6 -107.15(18)
B3 B7 B11 C2 33.12(14)
B3 B7 B11 B12 -100.42(17)
B3 B7 B11 B10 -63.3(2)
B3 B7 B11 B6 -0.4(2)
B3 B7 B8 B12 138.36(19)
B3 B7 B8 B9 100.84(19)
B3 B7 B8 B4 38.25(18)
B3 B4 B8 B12 -101.19(18)
B3 B4 B8 B7 -38.22(18)
B3 B4 B8 B9 -138.11(19)
B3 B4 B5 C1 -32.55(15)
B3 B4 B5 B9 101.42(18)
B3 B4 B5 B10 63.7(2)
B3 B4 B5 B6 0.8(2)
B10 B12 B7 C2 2.7(2)
B10 B12 B7 B11 -37.03(17)
B10 B12 B7 B3 64.8(2)
B10 B12 B7 B8 101.92(19)
B10 B12 B11 C2 98.83(18)
B10 B12 B11 B7 138.70(18)
B10 B12 B11 B6 36.77(17)
B10 B12 B9 B4 -102.1(2)
B10 B12 B9 B8 -138.93(18)
B10 B12 B9 B5 -38.03(19)
B10 B12 B8 B7 -100.63(18)
B10 B12 B8 B9 36.99(16)
B10 B12 B8 B4 0.2(2)
B10 B12 B8 B3 -63.3(2)
B10 B11 B6 C2 133.85(19)
B10 B11 B6 C1 98.73(19)
B10 B11 B6 B5 38.68(19)
B10 B9 B4 C1 -1.0(2)
B10 B9 B4 B3 -62.8(2)
B10 B9 B4 B8 -100.45(19)
B10 B9 B4 B5 38.12(17)
B10 B9 B8 B12 -36.83(17)
B10 B9 B8 B7 0.7(2)
B10 B9 B8 B4 101.53(19)
B10 B9 B8 B3 64.1(2)
B10 B9 B5 C1 -98.41(18)
B10 B9 B5 B4 -137.84(18)
B10 B9 B5 B6 -36.21(18)
B10 B6 B5 C1 133.18(18)
B10 B6 B5 B9 36.61(18)
B10 B6 B5 B4 100.1(2)
C6 C7 C8 C9 -0.8(4)
B6 C2 C3 N1 -107.2(2)
B6 C2 C3 O1 73.2(3)
B6 C2 C1 B4 107.64(19)
B6 C2 C1 B3 147.04(16)
B6 C2 C1 B5 39.15(17)
B6 C2 B7 B12 -4.2(2)
B6 C2 B7 B11 36.29(16)
B6 C2 B7 B3 -106.76(18)
B6 C2 B7 B8 -66.6(2)
B6 C2 B11 B12 -102.25(17)
B6 C2 B11 B7 -142.63(16)
B6 C2 B11 B10 -39.89(17)
B6 C2 B3 C1 -31.97(16)
B6 C2 B3 B7 105.67(17)
B6 C2 B3 B4 3.7(2)
B6 C2 B3 B8 65.5(2)
B6 C1 B4 B9 3.4(2)
B6 C1 B4 B3 107.22(18)
B6 C1 B4 B8 66.7(2)
B6 C1 B4 B5 -36.32(17)
B6 C1 B3 C2 32.17(15)
B6 C1 B3 B7 -3.9(2)
B6 C1 B3 B4 -106.12(18)
B6 C1 B3 B8 -65.9(2)
B6 C1 B5 B9 102.75(19)
B6 C1 B5 B4 142.80(16)
B6 C1 B5 B10 40.33(18)
B6 B11 B10 B12 -138.47(19)
B6 B11 B10 B9 -101.2(2)
B6 B11 B10 B5 -38.70(18)
B6 B10 B5 C1 -40.43(16)
B6 B10 B5 B9 -139.25(19)
B6 B10 B5 B4 -101.64(19)
B8 B12 B7 C2 -99.17(17)
B8 B12 B7 B11 -138.94(17)
B8 B12 B7 B3 -37.16(17)
B8 B12 B11 C2 -2.9(2)
B8 B12 B11 B7 36.96(16)
B8 B12 B11 B10 -101.74(19)
B8 B12 B11 B6 -65.0(2)
B8 B12 B9 B4 36.87(17)
B8 B12 B9 B10 138.93(18)
B8 B12 B9 B5 100.9(2)
B8 B12 B10 B11 100.90(18)
B8 B12 B10 B9 -37.34(17)
B8 B12 B10 B6 63.4(2)
B8 B12 B10 B5 -0.2(2)
B8 B7 B11 C2 96.65(16)
B8 B7 B11 B12 -36.89(15)
B8 B7 B11 B10 0.2(2)
B8 B7 B11 B6 63.13(19)
B8 B7 B3 C2 -133.87(17)
B8 B7 B3 C1 -98.57(18)
B8 B7 B3 B4 -37.93(17)
B8 B9 B4 C1 99.43(18)
B8 B9 B4 B3 37.69(18)
B8 B9 B4 B5 138.57(18)
B8 B9 B10 B12 36.58(16)
B8 B9 B10 B11 -0.6(2)
B8 B9 B10 B6 -64.6(2)
B8 B9 B10 B5 -101.25(19)
B8 B9 B5 C1 2.5(2)
B8 B9 B5 B4 -36.92(17)
B8 B9 B5 B10 100.92(19)
B8 B9 B5 B6 64.7(2)
B8 B4 B3 C2 98.67(18)
B8 B4 B3 C1 133.53(18)
B8 B4 B3 B7 38.06(17)
B8 B4 B5 C1 -96.29(17)
B8 B4 B5 B9 37.68(16)
B8 B4 B5 B10 -0.1(2)
B8 B4 B5 B6 -62.9(2)
B5 C1 B4 B9 39.72(16)
B5 C1 B4 B3 143.54(17)
B5 C1 B4 B8 103.00(19)
B5 C1 B3 C2 102.45(18)
B5 C1 B3 B7 66.4(2)
B5 C1 B3 B4 -35.84(18)
B5 C1 B3 B8 4.4(2)
B5 C1 B6 C2 -138.71(16)
B5 C1 B6 B11 -102.83(17)
B5 C1 B6 B10 -40.78(16)
B5 B9 B4 C1 -39.14(15)
B5 B9 B4 B3 -100.88(19)
B5 B9 B4 B8 -138.57(18)
B5 B9 B10 B12 137.83(18)
B5 B9 B10 B11 100.63(19)
B5 B9 B10 B6 36.64(17)
B5 B9 B8 B12 -101.0(2)
B5 B9 B8 B7 -63.4(2)
B5 B9 B8 B4 37.40(17)
B5 B9 B8 B3 0.0(2)
B5 B4 B3 C2 -2.6(2)
B5 B4 B3 C1 32.23(16)
B5 B4 B3 B7 -63.2(2)
B5 B4 B3 B8 -101.3(2)
B5 B4 B8 B12 -0.1(2)
B5 B4 B8 B7 62.9(2)
B5 B4 B8 B9 -36.98(16)
B5 B4 B8 B3 101.13(19)
B5 B10 B6 C2 97.69(19)
B5 B10 B6 C1 39.51(16)
B5 B10 B6 B11 136.8(2)
